data_4513886
loop_
_publ_author_name
'Barron, Benedict J.'
'Wong, Wing-Tak'
'Chiu, Pauline'
'Hii, King Kuok'

_publ_section_title
;
 &#x201C;Goldilocks Effect&#x201D; of Water in Lewis-Br\/onsted Acid and
 Base Catalysis
;
_journal_issue 7
_journal_name_full 'ACS Catalysis'
_journal_page_first 4189
_journal_paper_doi 10.1021/acscatal.6b00800
_journal_volume 6
_journal_year 2016
_chemical_absolute_configuration ad
_chemical_formula_moiety 'C14 H16 F3 N3 O3'
_chemical_formula_sum 'C14 H16 F3 N3 O3'
_chemical_formula_weight 331.30
_space_group_crystal_system orthorhombic
_space_group_IT_number 19
_space_group_name_Hall 'P 2ac 2ab'
_space_group_name_H-M_alt 'P 21 21 21'
_symmetry_space_group_name_Hall 'P 2ac 2ab'
_symmetry_space_group_name_H-M 'P 21 21 21'
_atom_sites_solution_hydrogens mixed
_atom_sites_solution_primary direct
_audit_creation_date 2015-07-30
_audit_creation_method
;
Olex2 1.2
(compiled 2015.01.26 svn.r3150 for OlexSys, GUI svn.r4998)
;
_cell_angle_alpha 90
_cell_angle_beta 90
_cell_angle_gamma 90
_cell_formula_units_Z 4
_cell_length_a 4.8832(3)
_cell_length_b 15.6825(11)
_cell_length_c 19.6960(13)
_cell_measurement_reflns_used 9873
_cell_measurement_temperature 100
_cell_measurement_theta_max 74.765
_cell_measurement_theta_min 3.603
_cell_volume 1508.34(17)
_computing_cell_refinement 'SAINT v8.34A (Bruker, 2014)'
_computing_data_collection 'APEX2  v2014.11-0 (Bruker, 2014)'
_computing_data_reduction 'SAINT v8.34A (Bruker, 2014)'
_computing_molecular_graphics 'Mercury (Macrae et. al, 2008)'
_computing_publication_material 'Olex2 (Dolomanov et al., 2009)'
_computing_structure_refinement 'XL (Sheldrick, 2008)'
_computing_structure_solution 'XS (Sheldrick, 2008)'
_diffrn_ambient_temperature 99.99
_diffrn_detector 'Bruker Photon100 CMOS area detector'
_diffrn_detector_area_resol_mean 1024
_diffrn_detector_type 'CMOS area detector'
_diffrn_measured_fraction_theta_full 0.996
_diffrn_measured_fraction_theta_max 0.996
_diffrn_measurement_device 'three-circle diffractometer'
_diffrn_measurement_device_type 'Bruker D8 Venture microsource'
_diffrn_measurement_method '\w and \f scans'
_diffrn_radiation_monochromator 'mirror optics'
_diffrn_radiation_probe x-ray
_diffrn_radiation_type CuK\a
_diffrn_radiation_wavelength 1.54178
_diffrn_reflns_av_R_equivalents 0.0556
_diffrn_reflns_av_unetI/netI 0.0461
_diffrn_reflns_Laue_measured_fraction_full 0.996
_diffrn_reflns_Laue_measured_fraction_max 0.996
_diffrn_reflns_limit_h_max 5
_diffrn_reflns_limit_h_min -5
_diffrn_reflns_limit_k_max 18
_diffrn_reflns_limit_k_min -18
_diffrn_reflns_limit_l_max 23
_diffrn_reflns_limit_l_min -23
_diffrn_reflns_number 10915
_diffrn_reflns_point_group_measured_fraction_full 0.992
_diffrn_reflns_point_group_measured_fraction_max 0.992
_diffrn_reflns_theta_full 66.536
_diffrn_reflns_theta_max 66.536
_diffrn_reflns_theta_min 5.642
_diffrn_source 'microfocus sealed X-ray tube'
_diffrn_source_target Mo
_diffrn_source_type 'Incoatec I\ms'
_diffrn_standards_number 0
_exptl_absorpt_coefficient_mu 1.112
_exptl_absorpt_correction_T_max 1.0000
_exptl_absorpt_correction_T_min 0.5825
_exptl_absorpt_correction_type multi-scan
_exptl_absorpt_process_details
;
SADABS-2014/5 (Bruker,2014/5) was used for absorption correction.
wR2(int) was 0.1467 before and 0.0826 after correction.
The Ratio of minimum to maximum transmission is 0.5825.
The \l/2 correction factor is 0.00150.
;
_exptl_crystal_colour colourless
_exptl_crystal_colour_primary colourless
_exptl_crystal_density_diffrn 1.459
_exptl_crystal_description block
_exptl_crystal_F_000 688
_exptl_crystal_recrystallization_method 'The crystal was recrystallised from an ethyl acetate solution.'
_exptl_crystal_size_max 0.687
_exptl_crystal_size_mid 0.13
_exptl_crystal_size_min 0.094
_refine_diff_density_max 0.488
_refine_diff_density_min -0.401
_refine_diff_density_rms 0.072
_refine_ls_abs_structure_details
;
 Flack x determined using 1012 quotients [(I+)-(I-)]/[(I+)+(I-)]
 (Parsons, Flack and Wagner (2013) Acta Cryst. B69, 249-259).
;
_refine_ls_abs_structure_Flack 0.15(6)
_refine_ls_extinction_coef 0.0061(10)
_refine_ls_extinction_expression Fc^*^=kFc[1+0.001xFc^2^\l^3^/sin(2\q)]^-1/4^
_refine_ls_extinction_method 'SHELXL-2014/7 (Sheldrick 2014'
_refine_ls_goodness_of_fit_ref 1.101
_refine_ls_hydrogen_treatment mixed
_refine_ls_matrix_type full
_refine_ls_number_parameters 223
_refine_ls_number_reflns 2634
_refine_ls_number_restraints 0
_refine_ls_restrained_S_all 1.101
_refine_ls_R_factor_all 0.0430
_refine_ls_R_factor_gt 0.0423
_refine_ls_shift/su_max 0.000
_refine_ls_shift/su_mean 0.000
_refine_ls_structure_factor_coef Fsqd
_refine_ls_weighting_details 'w=1/[\s^2^(Fo^2^)+(0.0516P)^2^+0.8336P] where P=(Fo^2^+2Fc^2^)/3'
_refine_ls_weighting_scheme calc
_refine_ls_wR_factor_gt 0.1080
_refine_ls_wR_factor_ref 0.1087
_reflns_Friedel_coverage 0.671
_reflns_Friedel_fraction_full 0.986
_reflns_Friedel_fraction_max 0.986
_reflns_number_gt 2585
_reflns_number_total 2634
_reflns_threshold_expression 'I > 2\s(I)'
_cod_data_source_file cs6b00800_si_002.cif
_cod_data_source_block cu_chem0109_b0ma
_cod_depositor_comments 'Adding full bibliography for 4513886.cif.'
_cod_database_code 4513886
_shelx_space_group_comment
;
The symmetry employed for this shelxl refinement is uniquely defined
by the following loop, which should always be used as a source of
symmetry information in preference to the above space-group names.
They are only intended as comments.
;
_shelx_estimated_absorpt_t_max 0.903
_shelx_estimated_absorpt_t_min 0.515
_olex2_refinement_description
;
1. Fixed Uiso
 At 1.2 times of:
  All C(H) groups, All C(H,H) groups
 At 1.5 times of:
  All C(H,H,H) groups
2.a Ternary CH refined with riding coordinates:
 C3(H3A), C5(H5)
2.b Secondary CH2 refined with riding coordinates:
 C4(H4A,H4B)
2.c Aromatic/amide H refined with riding coordinates:
 C6(H6), C7(H7), C8(H8)
2.d Idealised Me refined as rotating group:
 C1(H1A,H1B,H1C), C14(H14A,H14B,H14C)
;
_shelx_shelxl_version_number 2014/7
_olex2_exptl_crystal_mounting_method
;
The crystal was coated in a very thin layer of paraton-N
oil and then mounted on a Cryo-Loop.
;
_olex2_submission_special_instructions 'No special instructions were received'

loop_
_space_group_symop_operation_xyz
'x, y, z'
'-x+1/2, -y, z+1/2'
'x+1/2, -y+1/2, -z'
'-x, y+1/2, -z+1/2'

loop_
_atom_site_label
_atom_site_type_symbol
_atom_site_fract_x
_atom_site_fract_y
_atom_site_fract_z
_atom_site_U_iso_or_equiv
_atom_site_adp_type
_atom_site_occupancy
_atom_site_site_symmetry_order
_atom_site_calc_flag
_atom_site_refinement_flags_posn
F1 F 0.1838(5) 0.78914(16) 0.43292(12) 0.0512(7) Uani 1 1 d .
F2 F -0.1669(4) 0.76198(14) 0.37275(11) 0.0413(6) Uani 1 1 d .
F3 F -0.0418(6) 0.67187(15) 0.44682(13) 0.0573(8) Uani 1 1 d .
O1 O -0.0530(4) 0.47159(14) 0.50560(10) 0.0227(5) Uani 1 1 d .
O2 O 0.2605(4) 0.53026(14) 0.57597(10) 0.0219(5) Uani 1 1 d .
O3 O 0.2650(5) 0.72061(15) 0.29308(11) 0.0300(5) Uani 1 1 d .
N1 N 0.3888(5) 0.49156(16) 0.47207(12) 0.0169(5) Uani 1 1 d .
H1 H 0.544(7) 0.4945(19) 0.4879(16) 0.007(7) Uiso 1 1 d .
N2 N 0.7212(6) 0.33014(18) 0.33082(13) 0.0236(6) Uani 1 1 d .
H2 H 0.781(9) 0.303(3) 0.301(2) 0.035(11) Uiso 1 1 d .
N3 N 0.3537(5) 0.61318(16) 0.36928(13) 0.0198(6) Uani 1 1 d .
H3 H 0.318(8) 0.597(2) 0.408(2) 0.020(9) Uiso 1 1 d .
C1 C 0.0486(7) 0.5410(2) 0.62635(15) 0.0236(7) Uani 1 1 d .
H1A H 0.1136 0.5796 0.6620 0.035 Uiso 1 1 calc GR
H1B H 0.0033 0.4856 0.6463 0.035 Uiso 1 1 calc GR
H1C H -0.1149 0.5653 0.6049 0.035 Uiso 1 1 calc GR
C2 C 0.1791(6) 0.49464(18) 0.51704(14) 0.0161(6) Uani 1 1 d .
C3 C 0.3627(6) 0.43824(19) 0.41075(13) 0.0183(6) Uani 1 1 d .
H3A H 0.1678 0.4405 0.3953 0.022 Uiso 1 1 calc R
C4 C 0.4313(7) 0.3459(2) 0.42837(15) 0.0240(7) Uani 1 1 d .
H4A H 0.5950 0.3447 0.4580 0.029 Uiso 1 1 calc R
H4B H 0.2769 0.3206 0.4540 0.029 Uiso 1 1 calc R
C5 C 0.4862(7) 0.2923(2) 0.36554(15) 0.0246(7) Uani 1 1 d .
H5 H 0.3227 0.2941 0.3350 0.029 Uiso 1 1 calc R
C6 C 0.8801(6) 0.4490(2) 0.26454(15) 0.0226(7) Uani 1 1 d .
H6 H 0.9977 0.4115 0.2404 0.027 Uiso 1 1 calc R
C7 C 0.8758(6) 0.5345(2) 0.24849(14) 0.0234(7) Uani 1 1 d .
H7 H 0.9934 0.5555 0.2139 0.028 Uiso 1 1 calc R
C8 C 0.7021(6) 0.5905(2) 0.28210(14) 0.0210(6) Uani 1 1 d .
H8 H 0.6964 0.6491 0.2700 0.025 Uiso 1 1 calc R
C9 C 0.5369(6) 0.55902(19) 0.33383(13) 0.0186(6) Uani 1 1 d .
C10 C 0.5429(6) 0.47260(18) 0.35352(13) 0.0162(6) Uani 1 1 d .
C11 C 0.7114(6) 0.4171(2) 0.31643(13) 0.0197(6) Uani 1 1 d .
C12 C 0.2376(6) 0.68528(19) 0.34789(15) 0.0224(7) Uani 1 1 d .
C13 C 0.0523(7) 0.7273(2) 0.40093(16) 0.0273(7) Uani 1 1 d .
C14 C 0.5522(9) 0.2001(2) 0.38328(18) 0.0354(8) Uani 1 1 d .
H14A H 0.5904 0.1682 0.3416 0.053 Uiso 1 1 calc GR
H14B H 0.3956 0.1744 0.4067 0.053 Uiso 1 1 calc GR
H14C H 0.7132 0.1984 0.4130 0.053 Uiso 1 1 calc GR

loop_
_atom_site_aniso_label
_atom_site_aniso_U_11
_atom_site_aniso_U_22
_atom_site_aniso_U_33
_atom_site_aniso_U_23
_atom_site_aniso_U_13
_atom_site_aniso_U_12
F1 0.0422(13) 0.0617(14) 0.0497(13) -0.0307(12) -0.0114(11) 0.0012(12)
F2 0.0304(11) 0.0483(12) 0.0451(12) -0.0144(10) -0.0089(10) 0.0136(10)
F3 0.0725(18) 0.0501(13) 0.0492(13) 0.0167(11) 0.0400(14) 0.0268(13)
O1 0.0107(10) 0.0382(12) 0.0191(10) -0.0012(9) -0.0004(8) -0.0021(9)
O2 0.0140(10) 0.0394(12) 0.0122(9) -0.0047(8) 0.0021(8) -0.0033(9)
O3 0.0298(12) 0.0362(12) 0.0242(11) 0.0117(9) 0.0017(10) 0.0014(11)
N1 0.0086(12) 0.0317(14) 0.0105(11) -0.0006(9) -0.0013(9) -0.0021(10)
N2 0.0253(15) 0.0305(13) 0.0152(12) -0.0051(11) 0.0005(11) 0.0042(12)
N3 0.0190(13) 0.0283(13) 0.0122(12) 0.0024(10) 0.0007(10) 0.0003(10)
C1 0.0190(15) 0.0345(16) 0.0172(13) -0.0039(12) 0.0075(12) 0.0003(13)
C2 0.0107(14) 0.0241(13) 0.0136(12) 0.0029(10) -0.0029(10) 0.0012(11)
C3 0.0140(14) 0.0309(16) 0.0100(12) -0.0020(11) -0.0017(11) -0.0020(11)
C4 0.0266(16) 0.0309(16) 0.0144(14) 0.0021(12) 0.0002(12) -0.0009(13)
C5 0.0283(16) 0.0289(16) 0.0165(14) -0.0006(12) -0.0023(13) -0.0015(14)
C6 0.0140(14) 0.0404(18) 0.0135(13) -0.0050(12) -0.0011(11) 0.0013(12)
C7 0.0139(14) 0.0432(18) 0.0130(13) -0.0008(12) 0.0005(11) -0.0069(13)
C8 0.0148(15) 0.0328(16) 0.0154(13) 0.0007(12) -0.0014(11) -0.0040(13)
C9 0.0129(14) 0.0325(16) 0.0102(12) -0.0009(11) -0.0027(11) -0.0009(12)
C10 0.0127(13) 0.0272(14) 0.0088(11) -0.0008(10) -0.0027(10) -0.0017(12)
C11 0.0150(14) 0.0334(15) 0.0108(12) -0.0024(11) -0.0051(11) -0.0005(13)
C12 0.0182(15) 0.0280(15) 0.0211(14) 0.0027(12) -0.0022(12) -0.0043(13)
C13 0.0256(16) 0.0302(16) 0.0261(15) 0.0001(13) 0.0006(14) 0.0022(14)
C14 0.052(2) 0.0293(17) 0.0244(16) 0.0012(13) 0.0002(16) 0.0025(17)

loop_
_atom_type_symbol
_atom_type_description
_atom_type_scat_dispersion_real
_atom_type_scat_dispersion_imag
_atom_type_scat_source
C C 0.0181 0.0091 'International Tables Vol C Tables 4.2.6.8 and 6.1.1.4'
H H 0.0000 0.0000 'International Tables Vol C Tables 4.2.6.8 and 6.1.1.4'
F F 0.0727 0.0534 'International Tables Vol C Tables 4.2.6.8 and 6.1.1.4'
N N 0.0311 0.0180 'International Tables Vol C Tables 4.2.6.8 and 6.1.1.4'
O O 0.0492 0.0322 'International Tables Vol C Tables 4.2.6.8 and 6.1.1.4'

loop_
_geom_angle_atom_site_label_1
_geom_angle_atom_site_label_2
_geom_angle_atom_site_label_3
_geom_angle
C2 O2 C1 115.4(2)
C2 N1 H1 117(2)
C2 N1 C3 119.3(2)
C3 N1 H1 115(2)
C5 N2 H2 115(3)
C11 N2 H2 113(3)
C11 N2 C5 117.7(3)
C9 N3 H3 114(3)
C12 N3 H3 117(3)
C12 N3 C9 128.4(3)
O2 C1 H1A 109.5
O2 C1 H1B 109.5
O2 C1 H1C 109.5
H1A C1 H1B 109.5
H1A C1 H1C 109.5
H1B C1 H1C 109.5
O1 C2 O2 124.1(3)
O1 C2 N1 125.1(3)
O2 C2 N1 110.8(2)
N1 C3 H3A 108.1
N1 C3 C4 109.4(2)
N1 C3 C10 110.8(2)
C4 C3 H3A 108.1
C4 C3 C10 112.1(3)
C10 C3 H3A 108.1
C3 C4 H4A 109.2
C3 C4 H4B 109.2
H4A C4 H4B 107.9
C5 C4 C3 112.2(2)
C5 C4 H4A 109.2
C5 C4 H4B 109.2
N2 C5 C4 107.2(3)
N2 C5 H5 109.5
N2 C5 C14 109.0(3)
C4 C5 H5 109.5
C4 C5 C14 112.0(3)
C14 C5 H5 109.5
C7 C6 H6 119.8
C7 C6 C11 120.3(3)
C11 C6 H6 119.8
C6 C7 H7 119.5
C6 C7 C8 121.0(3)
C8 C7 H7 119.5
C7 C8 H8 120.7
C7 C8 C9 118.6(3)
C9 C8 H8 120.7
C8 C9 N3 121.0(3)
C8 C9 C10 122.1(3)
C10 C9 N3 117.0(2)
C9 C10 C3 122.0(3)
C11 C10 C3 120.2(3)
C11 C10 C9 117.7(3)
N2 C11 C6 118.5(3)
N2 C11 C10 121.4(3)
C10 C11 C6 120.1(3)
O3 C12 N3 128.2(3)
O3 C12 C13 118.2(3)
N3 C12 C13 113.6(3)
F1 C13 F3 108.8(3)
F1 C13 C12 110.7(3)
F2 C13 F1 106.9(3)
F2 C13 F3 105.9(3)
F2 C13 C12 111.6(3)
F3 C13 C12 112.7(3)
C5 C14 H14A 109.5
C5 C14 H14B 109.5
C5 C14 H14C 109.5
H14A C14 H14B 109.5
H14A C14 H14C 109.5
H14B C14 H14C 109.5

loop_
_geom_bond_atom_site_label_1
_geom_bond_atom_site_label_2
_geom_bond_distance
F1 C13 1.323(4)
F2 C13 1.323(4)
F3 C13 1.335(4)
O1 C2 1.211(4)
O2 C1 1.443(3)
O2 C2 1.348(3)
O3 C12 1.221(4)
N1 H1 0.82(4)
N1 C2 1.355(4)
N1 C3 1.475(4)
N2 H2 0.78(5)
N2 C5 1.462(4)
N2 C11 1.393(4)
N3 H3 0.81(4)
N3 C9 1.417(4)
N3 C12 1.333(4)
C1 H1A 0.9800
C1 H1B 0.9800
C1 H1C 0.9800
C3 H3A 1.0000
C3 C4 1.527(4)
C3 C10 1.528(4)
C4 H4A 0.9900
C4 H4B 0.9900
C4 C5 1.519(4)
C5 H5 1.0000
C5 C14 1.522(5)
C6 H6 0.9500
C6 C7 1.377(5)
C6 C11 1.405(4)
C7 H7 0.9500
C7 C8 1.389(4)
C8 H8 0.9500
C8 C9 1.390(4)
C9 C10 1.410(4)
C10 C11 1.404(4)
C12 C13 1.531(4)
C14 H14A 0.9800
C14 H14B 0.9800
C14 H14C 0.9800

loop_
_geom_hbond_atom_site_label_D
_geom_hbond_atom_site_label_H
_geom_hbond_atom_site_label_A
_geom_hbond_distance_DH
_geom_hbond_distance_HA
_geom_hbond_distance_DA
_geom_hbond_angle_DHA
N3 H3 N1 0.81(4) 2.12(4) 2.787(3) 139(3)

loop_
_geom_torsion_atom_site_label_1
_geom_torsion_atom_site_label_2
_geom_torsion_atom_site_label_3
_geom_torsion_atom_site_label_4
_geom_torsion
O3 C12 C13 F1 -80.8(4)
O3 C12 C13 F2 38.2(4)
O3 C12 C13 F3 157.2(3)
N1 C3 C4 C5 -164.1(3)
N1 C3 C10 C9 -50.4(3)
N1 C3 C10 C11 132.8(3)
N3 C9 C10 C3 -0.5(4)
N3 C9 C10 C11 176.4(2)
N3 C12 C13 F1 98.3(3)
N3 C12 C13 F2 -142.8(3)
N3 C12 C13 F3 -23.8(4)
C1 O2 C2 O1 -0.8(4)
C1 O2 C2 N1 176.7(2)
C2 N1 C3 C4 -82.2(3)
C2 N1 C3 C10 153.8(2)
C3 N1 C2 O1 -16.1(4)
C3 N1 C2 O2 166.3(2)
C3 C4 C5 N2 60.9(3)
C3 C4 C5 C14 -179.5(3)
C3 C10 C11 N2 -0.5(4)
C3 C10 C11 C6 -179.0(2)
C4 C3 C10 C9 -172.9(3)
C4 C3 C10 C11 10.3(4)
C5 N2 C11 C6 -158.4(3)
C5 N2 C11 C10 23.1(4)
C6 C7 C8 C9 1.7(4)
C7 C6 C11 N2 179.7(3)
C7 C6 C11 C10 -1.8(4)
C7 C8 C9 N3 -179.3(3)
C7 C8 C9 C10 0.7(4)
C8 C9 C10 C3 179.5(3)
C8 C9 C10 C11 -3.6(4)
C9 N3 C12 O3 -0.4(5)
C9 N3 C12 C13 -179.3(3)
C9 C10 C11 N2 -177.5(3)
C9 C10 C11 C6 4.0(4)
C10 C3 C4 C5 -40.8(4)
C11 N2 C5 C4 -52.2(3)
C11 N2 C5 C14 -173.7(3)
C11 C6 C7 C8 -1.2(4)
C12 N3 C9 C8 25.8(5)
C12 N3 C9 C10 -154.3(3)
